data_7055288
loop_
_publ_author_name
'Mason, Helen E.'
'Li, Wei'
'Carpenter, Michael A.'
'Hamilton, Michelle L.'
'Howard, Judith A. K.'
'Sparkes, Hazel A.'

_publ_section_title
;
 Structural and spectroscopic characterisation of the spin crossover in
 [Fe(abpt)2(NCS)2] polymorph A
;
_journal_issue 3
_journal_name_full 'New J. Chem.'
_journal_page_first 2466
_journal_paper_doi 10.1039/C5NJ02359A
_journal_volume 40
_journal_year 2016
_chemical_formula_moiety 'C26 H20 Fe N14 S2'
_chemical_formula_sum 'C26 H20 Fe N14 S2'
_chemical_formula_weight 648.53
_chemical_name_systematic
;
 ? 
;
_space_group_crystal_system monoclinic
_space_group_IT_number 14
_space_group_name_Hall '-P 2yn'
_space_group_name_H-M_alt 'P 1 21/n 1'
_symmetry_space_group_name_Hall '-P 2yn'
_symmetry_space_group_name_H-M 'P 1 21/n 1'
_atom_sites_solution_hydrogens geom
_atom_sites_solution_primary direct
_atom_sites_solution_secondary difmap
_audit_creation_date 2013-12-02
_audit_creation_method
;
  Olex2 1.2
  (compiled Apr 23 2013 17:59:47, GUI svn.r4466)
;
_audit_update_record
;
2015-09-03 deposited with the CCDC.
2016-01-08 downloaded from the CCDC.
;
_cell_angle_alpha 90.00
_cell_angle_beta 93.4910(10)
_cell_angle_gamma 90.00
_cell_formula_units_Z 2
_cell_length_a 8.4505(4)
_cell_length_b 10.1273(5)
_cell_length_c 16.3033(8)
_cell_measurement_reflns_used 5215
_cell_measurement_temperature 30
_cell_measurement_theta_max 28.27
_cell_measurement_theta_min 2.37
_cell_volume 1392.66(12)
_computing_cell_refinement 'SMART (Bruker, 1998)'
_computing_data_collection 'SMART (Bruker, 1998)'
_computing_data_reduction 'SAINT (Bruker, 1998)'
_computing_molecular_graphics
;
O. V. Dolomanov, L. J. Bourhis, R. J. Gildea, J. A. K. Howard and H. Puschmann,
OLEX2: a complete structure solution, refinement and analysis program.
J. Appl. Cryst. (2009). 42, 339-341.
;
_computing_publication_material
;
O. V. Dolomanov, L. J. Bourhis, R. J. Gildea, J. A. K. Howard and H. Puschmann,
OLEX2: a complete structure solution, refinement and analysis program.
J. Appl. Cryst. (2009). 42, 339-341.
;
_computing_structure_refinement
;
XL, G.M. Sheldrick, Acta Cryst.
(2008). A64, 112-122
;
_computing_structure_solution
;
XS, G.M. Sheldrick, Acta Cryst.
(2008). A64, 112-122
;
_diffrn_ambient_temperature 30
_diffrn_detector 'CCD area detector'
_diffrn_detector_area_resol_mean 7.9
_diffrn_detector_type 'Bruker SMART CCD 1K area detector'
_diffrn_measured_fraction_theta_full 0.998
_diffrn_measured_fraction_theta_max 0.998
_diffrn_measurement_device 'three-circle diffractometer'
_diffrn_measurement_device_type 'Bruker SMART CCD 1K area detector'
_diffrn_measurement_method '\w scans'
_diffrn_radiation_monochromator graphite
_diffrn_radiation_probe x-ray
_diffrn_radiation_type MoK\a
_diffrn_radiation_wavelength 0.71073
_diffrn_radiation_xray_symbol K-L~3~
_diffrn_reflns_av_R_equivalents 0.0293
_diffrn_reflns_av_unetI/netI 0.0347
_diffrn_reflns_limit_h_max 11
_diffrn_reflns_limit_h_min -10
_diffrn_reflns_limit_k_max 10
_diffrn_reflns_limit_k_min -13
_diffrn_reflns_limit_l_max 16
_diffrn_reflns_limit_l_min -21
_diffrn_reflns_number 9399
_diffrn_reflns_theta_full 28.29
_diffrn_reflns_theta_max 28.29
_diffrn_reflns_theta_min 2.37
_diffrn_source 'sealed X-ray tube'
_diffrn_source_target Mo
_exptl_absorpt_coefficient_mu 0.738
_exptl_absorpt_correction_T_max 0.7434
_exptl_absorpt_correction_T_min 0.4707
_exptl_absorpt_correction_type multi-scan
_exptl_absorpt_process_details 'SADABS (G. Sheldrick, 1998)'
_exptl_crystal_colour reddish
_exptl_crystal_colour_modifier reddish
_exptl_crystal_density_diffrn 1.547
_exptl_crystal_density_method 'not measured'
_exptl_crystal_description block
_exptl_crystal_F_000 664
_exptl_crystal_size_max 0.36
_exptl_crystal_size_mid 0.3
_exptl_crystal_size_min 0.26
_refine_diff_density_max 0.369
_refine_diff_density_min -0.332
_refine_diff_density_rms 0.064
_refine_ls_extinction_method none
_refine_ls_goodness_of_fit_ref 1.049
_refine_ls_hydrogen_treatment mixed
_refine_ls_matrix_type full
_refine_ls_number_parameters 202
_refine_ls_number_reflns 3453
_refine_ls_number_restraints 0
_refine_ls_restrained_S_all 1.049
_refine_ls_R_factor_all 0.0388
_refine_ls_R_factor_gt 0.0311
_refine_ls_shift/su_max 0.000
_refine_ls_shift/su_mean 0.000
_refine_ls_structure_factor_coef Fsqd
_refine_ls_weighting_details 'calc w=1/[\s^2^(Fo^2^)+(0.0342P)^2^+0.5847P] where P=(Fo^2^+2Fc^2^)/3'
_refine_ls_weighting_scheme calc
_refine_ls_wR_factor_gt 0.0727
_refine_ls_wR_factor_ref 0.0758
_reflns_number_gt 2992
_reflns_number_total 3453
_reflns_threshold_expression >2sigma(I)
_cod_data_source_file c5nj02359a2.cif
_cod_data_source_block 30khs
_cod_depositor_comments 'Adding full bibliography for 7055281--7055291.cif.'
_cod_database_code 7055288
_olex2_refinement_description
;
1. Others
 Fixed Uiso: H6A(0.017) H6B(0.017) H2(0.016) H3(0.018) H4(0.018) H5(0.016)
 H10(0.016) H11(0.015) H12(0.016) H13(0.015)
 Fixed X: Fe1(0.5) H2(0.8244) H3(1.0617) H4(1.1031) H5(0.8988) H10(0.3587)
 H11(0.1132) H12(-0.0067) H13(0.1294)
 Fixed Y: Fe1(0.5) H2(0.4667) H3(0.5776) H4(0.7838) H5(0.8777) H10(1.2811)
 H11(1.2443) H12(1.0352) H13(0.8679)
 Fixed Z: Fe1(0.5) H2(0.4083) H3(0.393) H4(0.4566) H5(0.5299) H10(0.6934)
 H11(0.746) H12(0.7293) H13(0.6614)
;

loop_
_space_group_symop_id
_space_group_symop_operation_xyz
1 'x, y, z'
2 '-x+1/2, y+1/2, -z+1/2'
3 '-x, -y, -z'
4 'x-1/2, -y-1/2, z-1/2'

loop_
_atom_site_label
_atom_site_type_symbol
_atom_site_fract_x
_atom_site_fract_y
_atom_site_fract_z
_atom_site_U_iso_or_equiv
_atom_site_adp_type
_atom_site_occupancy
_atom_site_symmetry_multiplicity
_atom_site_calc_flag
_atom_site_refinement_flags
Fe1 Fe 0.5000 0.5000 0.5000 0.00865(9) Uani 1 2 d S
S1 S 0.26528(5) 0.72086(4) 0.25320(2) 0.01406(10) Uani 1 1 d .
N1 N 0.39295(15) 0.57055(13) 0.38610(8) 0.0129(3) Uani 1 1 d .
N2 N 0.72287(15) 0.60233(12) 0.47491(8) 0.0116(3) Uani 1 1 d .
N3 N 0.47474(15) 0.69415(12) 0.54790(8) 0.0119(3) Uani 1 1 d .
N4 N 0.35564(15) 0.76254(12) 0.58159(8) 0.0109(3) Uani 1 1 d .
N5 N 0.56799(15) 0.88915(12) 0.58020(8) 0.0108(3) Uani 1 1 d .
N6 N 0.67852(17) 0.99391(13) 0.59517(9) 0.0138(3) Uani 1 1 d .
H6A H 0.618(2) 1.063(2) 0.6073(12) 0.017 Uiso 1 1 d .
H6B H 0.731(2) 0.9706(18) 0.6449(13) 0.017 Uiso 1 1 d .
N7 N 0.39090(16) 1.10293(12) 0.64838(8) 0.0125(3) Uani 1 1 d .
C1 C 0.33943(18) 0.63251(14) 0.33104(10) 0.0113(3) Uani 1 1 d .
C2 C 0.83965(18) 0.55108(15) 0.43292(10) 0.0133(3) Uani 1 1 d .
H2 H 0.8244 0.4667 0.4083 0.016 Uiso 1 1 calc R
C3 C 0.98191(19) 0.61614(15) 0.42390(10) 0.0148(3) Uani 1 1 d .
H3 H 1.0617 0.5776 0.3930 0.018 Uiso 1 1 calc R
C4 C 1.00557(18) 0.73836(16) 0.46083(10) 0.0152(3) Uani 1 1 d .
H4 H 1.1031 0.7838 0.4566 0.018 Uiso 1 1 calc R
C5 C 0.88519(18) 0.79399(15) 0.50415(10) 0.0136(3) Uani 1 1 d .
H5 H 0.8988 0.8777 0.5299 0.016 Uiso 1 1 calc R
C6 C 0.74468(18) 0.72396(15) 0.50869(9) 0.0109(3) Uani 1 1 d .
C7 C 0.60152(18) 0.77040(14) 0.54652(9) 0.0113(3) Uani 1 1 d .
C8 C 0.41364(18) 0.87994(14) 0.60136(9) 0.0109(3) Uani 1 1 d .
C9 C 0.32296(18) 0.98308(14) 0.64123(9) 0.0113(3) Uani 1 1 d .
C10 C 0.31186(19) 1.19613(15) 0.68704(9) 0.0130(3) Uani 1 1 d .
H10 H 0.3587 1.2811 0.6934 0.016 Uiso 1 1 calc R
C11 C 0.16480(19) 1.17530(15) 0.71846(9) 0.0129(3) Uani 1 1 d .
H11 H 0.1132 1.2443 0.7460 0.015 Uiso 1 1 calc R
C12 C 0.09444(19) 1.05185(15) 0.70898(10) 0.0135(3) Uani 1 1 d .
H12 H -0.0067 1.0352 0.7293 0.016 Uiso 1 1 calc R
C13 C 0.17451(18) 0.95324(15) 0.66926(9) 0.0121(3) Uani 1 1 d .
H13 H 0.1294 0.8679 0.6614 0.015 Uiso 1 1 calc R

loop_
_atom_site_aniso_label
_atom_site_aniso_U_11
_atom_site_aniso_U_22
_atom_site_aniso_U_33
_atom_site_aniso_U_23
_atom_site_aniso_U_13
_atom_site_aniso_U_12
Fe1 0.00733(15) 0.00866(15) 0.00997(15) 0.00067(11) 0.00057(11) -0.00002(11)
S1 0.0138(2) 0.01450(18) 0.01352(19) 0.00134(15) -0.00204(14) 0.00157(15)
N1 0.0101(6) 0.0134(6) 0.0152(7) -0.0011(5) 0.0017(5) -0.0006(5)
N2 0.0099(6) 0.0124(6) 0.0124(6) 0.0022(5) 0.0000(5) 0.0014(5)
N3 0.0094(6) 0.0135(6) 0.0132(6) 0.0007(5) 0.0020(5) 0.0004(5)
N4 0.0102(6) 0.0105(6) 0.0119(6) -0.0003(5) 0.0004(5) 0.0008(5)
N5 0.0092(6) 0.0112(6) 0.0120(6) 0.0001(5) 0.0001(5) -0.0019(5)
N6 0.0113(7) 0.0118(6) 0.0182(7) -0.0008(5) 0.0006(5) -0.0039(5)
N7 0.0130(6) 0.0124(6) 0.0120(6) -0.0002(5) -0.0003(5) -0.0010(5)
C1 0.0080(7) 0.0114(7) 0.0147(7) -0.0029(6) 0.0029(6) -0.0010(5)
C2 0.0121(8) 0.0131(7) 0.0146(8) 0.0025(6) 0.0004(6) 0.0031(6)
C3 0.0110(7) 0.0177(7) 0.0161(8) 0.0046(6) 0.0027(6) 0.0031(6)
C4 0.0093(7) 0.0190(8) 0.0170(8) 0.0052(6) -0.0004(6) -0.0015(6)
C5 0.0120(7) 0.0150(7) 0.0136(7) 0.0013(6) -0.0018(6) -0.0008(6)
C6 0.0097(7) 0.0121(7) 0.0107(7) 0.0022(5) -0.0005(5) 0.0015(6)
C7 0.0115(7) 0.0118(7) 0.0105(7) 0.0012(6) -0.0005(6) -0.0004(6)
C8 0.0100(7) 0.0127(7) 0.0098(7) 0.0024(5) -0.0013(5) -0.0009(5)
C9 0.0115(7) 0.0112(7) 0.0112(7) 0.0013(5) -0.0008(5) 0.0008(5)
C10 0.0149(8) 0.0123(7) 0.0117(7) -0.0009(6) -0.0004(6) -0.0016(6)
C11 0.0144(8) 0.0137(7) 0.0104(7) -0.0028(6) -0.0001(6) 0.0016(6)
C12 0.0132(8) 0.0151(7) 0.0122(7) 0.0019(6) 0.0013(6) -0.0007(6)
C13 0.0126(7) 0.0117(7) 0.0118(7) 0.0016(6) -0.0013(6) -0.0012(6)

loop_
_atom_type_symbol
_atom_type_description
_atom_type_scat_dispersion_real
_atom_type_scat_dispersion_imag
_atom_type_scat_source
C C 0.0033 0.0016 'International Tables Vol C Tables 4.2.6.8 and 6.1.1.4'
H H 0.0000 0.0000 'International Tables Vol C Tables 4.2.6.8 and 6.1.1.4'
N N 0.0061 0.0033 'International Tables Vol C Tables 4.2.6.8 and 6.1.1.4'
S S 0.1246 0.1234 'International Tables Vol C Tables 4.2.6.8 and 6.1.1.4'
Fe Fe 0.3463 0.8444 'International Tables Vol C Tables 4.2.6.8 and 6.1.1.4'

loop_
_geom_angle_atom_site_label_1
_geom_angle_atom_site_label_2
_geom_angle_atom_site_label_3
_geom_angle
_geom_angle_site_symmetry_1
_geom_angle_site_symmetry_3
N1 Fe1 N1 180.0 . 3_666
N1 Fe1 N2 90.16(5) 3_666 3_666
N1 Fe1 N2 89.84(5) . 3_666
N1 Fe1 N2 89.84(5) 3_666 .
N1 Fe1 N2 90.16(5) . .
N2 Fe1 N2 180.0 3_666 .
N3 Fe1 N1 92.10(5) . 3_666
N3 Fe1 N1 92.10(5) 3_666 .
N3 Fe1 N1 87.90(5) . .
N3 Fe1 N1 87.90(5) 3_666 3_666
N3 Fe1 N2 105.03(5) 3_666 .
N3 Fe1 N2 105.03(5) . 3_666
N3 Fe1 N2 74.96(5) 3_666 3_666
N3 Fe1 N2 74.97(5) . .
N3 Fe1 N3 179.999(1) . 3_666
C1 N1 Fe1 166.88(12) . .
C2 N2 Fe1 125.15(10) . .
C2 N2 C6 118.23(13) . .
C6 N2 Fe1 116.53(10) . .
N4 N3 Fe1 135.12(10) . .
C7 N3 Fe1 115.68(10) . .
C7 N3 N4 109.20(12) . .
C8 N4 N3 106.48(12) . .
C7 N5 N6 125.28(13) . .
C7 N5 C8 105.43(12) . .
C8 N5 N6 129.10(13) . .
N5 N6 H6A 104.3(12) . .
N5 N6 H6B 103.6(12) . .
H6A N6 H6B 104.7(17) . .
C10 N7 C9 117.09(14) . .
N1 C1 S1 179.48(15) . .
N2 C2 H2 118.6 . .
N2 C2 C3 122.72(15) . .
C3 C2 H2 118.6 . .
C2 C3 H3 120.6 . .
C4 C3 C2 118.79(15) . .
C4 C3 H3 120.6 . .
C3 C4 H4 120.3 . .
C3 C4 C5 119.43(15) . .
C5 C4 H4 120.3 . .
C4 C5 H5 120.9 . .
C6 C5 C4 118.28(14) . .
C6 C5 H5 120.9 . .
N2 C6 C5 122.49(14) . .
N2 C6 C7 111.48(13) . .
C5 C6 C7 126.00(14) . .
N3 C7 N5 108.72(13) . .
N3 C7 C6 120.62(14) . .
N5 C7 C6 130.58(14) . .
N4 C8 N5 110.16(13) . .
N4 C8 C9 123.56(14) . .
N5 C8 C9 126.28(13) . .
N7 C9 C8 116.64(14) . .
N7 C9 C13 123.72(14) . .
C13 C9 C8 119.64(14) . .
N7 C10 H10 118.3 . .
N7 C10 C11 123.43(14) . .
C11 C10 H10 118.3 . .
C10 C11 H11 120.6 . .
C10 C11 C12 118.83(14) . .
C12 C11 H11 120.6 . .
C11 C12 H12 120.6 . .
C13 C12 C11 118.81(15) . .
C13 C12 H12 120.6 . .
C9 C13 H13 121.0 . .
C12 C13 C9 118.08(14) . .
C12 C13 H13 121.0 . .

loop_
_geom_bond_atom_site_label_1
_geom_bond_atom_site_label_2
_geom_bond_distance
_geom_bond_site_symmetry_2
Fe1 N1 2.1384(13) 3_666
Fe1 N1 2.1384(13) .
Fe1 N2 2.2096(13) 3_666
Fe1 N2 2.2096(13) .
Fe1 N3 2.1312(13) 3_666
Fe1 N3 2.1311(13) .
S1 C1 1.6452(16) .
N1 C1 1.164(2) .
N2 C2 1.340(2) .
N2 C6 1.3573(19) .
N3 N4 1.3645(18) .
N3 C7 1.322(2) .
N4 C8 1.3185(19) .
N5 N6 1.4248(17) .
N5 C7 1.3590(19) .
N5 C8 1.373(2) .
N6 H6A 0.90(2) .
N6 H6B 0.93(2) .
N7 C9 1.3447(19) .
N7 C10 1.336(2) .
C2 H2 0.9500 .
C2 C3 1.387(2) .
C3 H3 0.9500 .
C3 C4 1.386(2) .
C4 H4 0.9500 .
C4 C5 1.392(2) .
C5 H5 0.9500 .
C5 C6 1.389(2) .
C6 C7 1.468(2) .
C8 C9 1.470(2) .
C9 C13 1.394(2) .
C10 H10 0.9500 .
C10 C11 1.389(2) .
C11 H11 0.9500 .
C11 C12 1.389(2) .
C12 H12 0.9500 .
C12 C13 1.388(2) .
C13 H13 0.9500 .

loop_
_geom_hbond_atom_site_label_D
_geom_hbond_atom_site_label_H
_geom_hbond_atom_site_label_A
_geom_hbond_distance_DH
_geom_hbond_distance_HA
_geom_hbond_distance_DA
_geom_hbond_angle_DHA
_geom_hbond_site_symmetry_A
N6 H6A N7 0.90(2) 2.11(2) 2.852(2) 139.4(17) .
N6 H6B S1 0.93(2) 2.63(2) 3.4170(15) 143.0(15) 4_676

loop_
_geom_torsion_atom_site_label_1
_geom_torsion_atom_site_label_2
_geom_torsion_atom_site_label_3
_geom_torsion_atom_site_label_4
_geom_torsion
_geom_torsion_site_symmetry_1
Fe1 N1 C1 S1 54(18) .
Fe1 N2 C2 C3 -175.33(11) .
Fe1 N2 C6 C5 173.99(11) .
Fe1 N2 C6 C7 -7.98(15) .
Fe1 N3 N4 C8 178.69(11) .
Fe1 N3 C7 N5 -178.89(9) .
Fe1 N3 C7 C6 4.05(18) .
N1 Fe1 N1 C1 13(19) 3_666
N1 Fe1 N2 C2 -87.89(12) .
N1 Fe1 N2 C2 92.11(12) 3_666
N1 Fe1 N2 C6 95.63(11) .
N1 Fe1 N2 C6 -84.37(11) 3_666
N1 Fe1 N3 N4 -96.31(14) 3_666
N1 Fe1 N3 N4 83.69(14) .
N1 Fe1 N3 C7 -96.78(11) .
N1 Fe1 N3 C7 83.22(11) 3_666
N2 Fe1 N1 C1 -63.1(5) .
N2 Fe1 N1 C1 116.9(5) 3_666
N2 Fe1 N2 C2 2(5) 3_666
N2 Fe1 N2 C6 -175(5) 3_666
N2 Fe1 N3 N4 174.42(14) .
N2 Fe1 N3 N4 -5.58(14) 3_666
N2 Fe1 N3 C7 173.95(10) 3_666
N2 Fe1 N3 C7 -6.06(10) .
N2 C2 C3 C4 1.0(2) .
N2 C6 C7 N3 2.7(2) .
N2 C6 C7 N5 -173.59(14) .
N3 Fe1 N1 C1 -168.1(5) 3_666
N3 Fe1 N1 C1 11.9(5) .
N3 Fe1 N2 C2 4.32(13) 3_666
N3 Fe1 N2 C2 -175.68(13) .
N3 Fe1 N2 C6 -172.16(10) 3_666
N3 Fe1 N2 C6 7.84(10) .
N3 Fe1 N3 N4 34(14) 3_666
N3 Fe1 N3 C7 -146(14) 3_666
N3 N4 C8 N5 0.63(16) .
N3 N4 C8 C9 -178.67(13) .
N4 N3 C7 N5 0.76(16) .
N4 N3 C7 C6 -176.30(12) .
N4 C8 C9 N7 -172.02(14) .
N4 C8 C9 C13 8.0(2) .
N5 C8 C9 N7 8.8(2) .
N5 C8 C9 C13 -171.15(14) .
N6 N5 C7 N3 175.03(13) .
N6 N5 C7 C6 -8.3(2) .
N6 N5 C8 N4 -175.33(14) .
N6 N5 C8 C9 3.9(2) .
N7 C9 C13 C12 -2.0(2) .
N7 C10 C11 C12 -0.6(2) .
C2 N2 C6 C5 -2.7(2) .
C2 N2 C6 C7 175.28(13) .
C2 C3 C4 C5 -1.5(2) .
C3 C4 C5 C6 0.0(2) .
C4 C5 C6 N2 2.2(2) .
C4 C5 C6 C7 -175.53(14) .
C5 C6 C7 N3 -179.32(15) .
C5 C6 C7 N5 4.3(3) .
C6 N2 C2 C3 1.1(2) .
C7 N3 N4 C8 -0.86(16) .
C7 N5 C8 N4 -0.18(16) .
C7 N5 C8 C9 179.09(14) .
C8 N5 C7 N3 -0.36(16) .
C8 N5 C7 C6 176.31(15) .
C8 C9 C13 C12 177.96(14) .
C9 N7 C10 C11 -0.9(2) .
C10 N7 C9 C8 -177.78(13) .
C10 N7 C9 C13 2.2(2) .
C10 C11 C12 C13 0.7(2) .
C11 C12 C13 C9 0.4(2) .
